data_4021796
loop_
_publ_author_name
'Simon J. Hedley'
'Dominic L. Ventura'
'Paulina M. Dominiak'
'Cara L. Nygren'
'Huw M. L. Davies'

_publ_section_title
;
 Investigation into Factors Influencing Stereoselectivity in the
 Reactions of Heterocycles with Donor-Acceptor-Substituted
 Rhodium Carbenoids
;
_journal_name_full 'Journal of Organic Chemistry'
_journal_page_first 5349
_journal_page_last 5356
_journal_paper_doi 10.1021/jo060779g
_journal_volume 71
_journal_year 2006
_chemical_absolute_configuration ad
_chemical_formula_moiety 'C27 H27 Br2 N O6'
_chemical_formula_sum 'C27 H27 Br2 N O6'
_chemical_formula_weight 621.32
_chemical_melting_point ?
_chemical_name_systematic
; 
 ? 
;
_space_group_IT_number 4
_symmetry_cell_setting monoclinic
_symmetry_space_group_name_Hall 'P 2yb'
_symmetry_space_group_name_H-M 'P 1 21 1'
_atom_sites_solution_hydrogens difmap
_atom_sites_solution_primary direct
_atom_sites_solution_secondary difmap
_audit_creation_method SHELXL-97
_cell_angle_alpha 90.00
_cell_angle_beta 91.0270(10)
_cell_angle_gamma 90.00
_cell_formula_units_Z 2
_cell_length_a 8.4065(3)
_cell_length_b 16.0349(7)
_cell_length_c 9.6956(4)
_cell_measurement_reflns_used 8302
_cell_measurement_temperature 90.0(10)
_cell_measurement_theta_max 31.3
_cell_measurement_theta_min 2.4
_cell_volume 1306.73(9)
_computing_cell_refinement 'APEX2 (Bruker, 2004)'
_computing_data_collection 'APEX2 (Bruker, 2004)'
_computing_data_reduction 'SAINT-Plus (Bruker, 2004)'
_computing_molecular_graphics 'Diamond 3.0'
_computing_publication_material 'Bruker SHELXTL'
_computing_structure_refinement 'SHELXL-97 (Sheldrick, 1997)'
_computing_structure_solution 'SHELXS-97 (Sheldrick, 1990)'
_diffrn_ambient_temperature 90.0(10)
_diffrn_measured_fraction_theta_full 0.997
_diffrn_measured_fraction_theta_max 0.997
_diffrn_measurement_device_type 'Bruker SMART APEX2'
_diffrn_measurement_method 'omega scan'
_diffrn_radiation_monochromator graphite
_diffrn_radiation_source 'rotating anode'
_diffrn_radiation_type MoK\a
_diffrn_radiation_wavelength 0.71073
_diffrn_reflns_av_R_equivalents 0.0264
_diffrn_reflns_av_sigmaI/netI 0.0408
_diffrn_reflns_limit_h_max 12
_diffrn_reflns_limit_h_min -12
_diffrn_reflns_limit_k_max 23
_diffrn_reflns_limit_k_min -23
_diffrn_reflns_limit_l_max 14
_diffrn_reflns_limit_l_min -14
_diffrn_reflns_number 37453
_diffrn_reflns_theta_full 32.07
_diffrn_reflns_theta_max 32.07
_diffrn_reflns_theta_min 2.10
_exptl_absorpt_coefficient_mu 3.144
_exptl_absorpt_correction_T_max 0.456
_exptl_absorpt_correction_T_min 0.357
_exptl_absorpt_correction_type multi-scan
_exptl_absorpt_process_details '(SADABS v2.10; Sheldrick, 1996)'
_exptl_crystal_colour colourless
_exptl_crystal_density_diffrn 1.579
_exptl_crystal_density_meas ?
_exptl_crystal_density_method .
_exptl_crystal_description prismatic
_exptl_crystal_F_000 628
_exptl_crystal_size_max 0.36
_exptl_crystal_size_mid 0.32
_exptl_crystal_size_min 0.25
_refine_diff_density_max 0.537
_refine_diff_density_min -0.419
_refine_diff_density_rms 0.054
_refine_ls_abs_structure_details 'Flack H D (1983), Acta Cryst. A39, 876-881'
_refine_ls_abs_structure_Flack 0.006(3)
_refine_ls_extinction_method none
_refine_ls_goodness_of_fit_ref 0.985
_refine_ls_hydrogen_treatment constr
_refine_ls_matrix_type full
_refine_ls_number_parameters 362
_refine_ls_number_reflns 9035
_refine_ls_number_restraints 23
_refine_ls_restrained_S_all 0.993
_refine_ls_R_factor_all 0.0254
_refine_ls_R_factor_gt 0.0216
_refine_ls_shift/su_max 0.003
_refine_ls_shift/su_mean <0.001
_refine_ls_structure_factor_coef Fsqd
_refine_ls_weighting_details 'calc w=1/[\s^2^(Fo^2^)+(0.0107P)^2^+0.0000P] where P=(Fo^2^+2Fc^2^)/3'
_refine_ls_weighting_scheme calc
_refine_ls_wR_factor_gt 0.0467
_refine_ls_wR_factor_ref 0.0474
_reflns_number_gt 8330
_reflns_number_total 9035
_reflns_threshold_expression >2sigma(I)
_cod_data_source_file jo060779gsi20060411_050801.cif
_cod_depositor_comments
;
The following automatic conversions were performed:
'_symmetry_cell_setting' value 'Monoclinic' changed to 'monoclinic'
according to '/home/saulius/struct/CIF-dictionaries/cif_core.dic'
dictionary named 'cif_core.dic' version 2.4.1 from 2010-06-29.

Automatic conversion script
Id: cif_fix_enum 1527 2010-12-29 10:47:43Z saulius 

The following automatic conversions were performed:

'_chemical_melting_point' value 'not measured' was changed to '?' -
the value is undefined or not given.

Automatic conversion script
Id: cif_fix_values 1646 2011-03-28 12:23:43Z adriana 
;
_cod_original_sg_symbol_H-M 'P 21'
_cod_database_code 4021796

loop_
_symmetry_equiv_pos_as_xyz
'x, y, z'
'-x, y+1/2, -z'

loop_
_atom_site_label
_atom_site_type_symbol
_atom_site_fract_x
_atom_site_fract_y
_atom_site_fract_z
_atom_site_U_iso_or_equiv
_atom_site_adp_type
_atom_site_occupancy
_atom_site_symmetry_multiplicity
_atom_site_calc_flag
_atom_site_refinement_flags
_atom_site_disorder_assembly
_atom_site_disorder_group
Br1 Br 0.133150(17) 1.015965(10) 0.118833(17) 0.02823(4) Uani 1 1 d . . .
Br2 Br 0.49540(2) 0.449933(9) 1.090336(15) 0.02910(4) Uani 1 1 d . . .
N1 N 0.34748(13) 0.70201(7) 0.52772(11) 0.0128(2) Uani 1 1 d . A .
O1 O 0.78341(11) 0.83838(6) 0.35624(11) 0.0188(2) Uani 1 1 d . . .
O2 O 0.83897(12) 0.77436(7) 0.55749(11) 0.0210(2) Uani 1 1 d . . .
O3 O 0.03764(13) 0.73714(7) 0.90452(12) 0.0259(2) Uani 1 1 d . . .
O4 O 0.06558(14) 0.85964(7) 0.79717(12) 0.0283(2) Uani 1 1 d . . .
O5 O 0.39633(13) 0.60249(7) 0.36939(11) 0.0223(2) Uani 1 1 d . A .
C1 C 0.52149(16) 0.79288(8) 0.64804(14) 0.0139(2) Uani 1 1 d . . .
H1 H 0.6048 0.7937 0.7229 0.017 Uiso 1 1 calc R . .
C2 C 0.51146(16) 0.72068(8) 0.55123(14) 0.0135(2) Uani 1 1 d . . .
H2 H 0.5894 0.6739 0.5617 0.016 Uiso 1 1 calc R . .
C3 C 0.56919(15) 0.80576(8) 0.49747(14) 0.0138(2) Uani 1 1 d . . .
C4 C 0.46739(15) 0.85656(8) 0.40224(13) 0.0126(2) Uani 1 1 d . . .
C5 C 0.43892(16) 0.94022(8) 0.43219(14) 0.0161(2) Uani 1 1 d . . .
H5 H 0.4858 0.9646 0.5124 0.019 Uiso 1 1 calc R . .
C6 C 0.34286(16) 0.98795(9) 0.34587(15) 0.0184(3) Uani 1 1 d . . .
H6 H 0.3245 1.0451 0.3659 0.022 Uiso 1 1 calc R . .
C7 C 0.27411(15) 0.95168(10) 0.23039(14) 0.0183(2) Uani 1 1 d . . .
C8 C 0.30281(16) 0.86926(9) 0.19643(14) 0.0174(3) Uani 1 1 d . . .
H8 H 0.2566 0.8455 0.1154 0.021 Uiso 1 1 calc R . .
C9 C 0.40011(15) 0.82199(8) 0.28279(13) 0.0144(2) Uani 1 1 d . . .
H9 H 0.4212 0.7654 0.2604 0.017 Uiso 1 1 calc R . .
C10 C 0.74427(16) 0.80457(8) 0.47751(14) 0.0160(2) Uani 1 1 d . . .
C11 C 0.95090(17) 0.83713(10) 0.32605(17) 0.0243(3) Uani 1 1 d . . .
H11A H 1.0092 0.8709 0.3944 0.036 Uiso 1 1 calc R . .
H11B H 0.9673 0.8601 0.2337 0.036 Uiso 1 1 calc R . .
H11C H 0.9899 0.7796 0.3295 0.036 Uiso 1 1 calc R . .
C12 C 0.24706(15) 0.75815(8) 0.60135(13) 0.0125(2) Uani 1 1 d . . .
H12 H 0.1482 0.7802 0.5554 0.015 Uiso 1 1 calc R . .
C13 C 0.35357(15) 0.81635(8) 0.67987(13) 0.0132(2) Uani 1 1 d . . .
H13 H 0.3244 0.8767 0.6854 0.016 Uiso 1 1 calc R . .
C14 C 0.25654(15) 0.75260(8) 0.75976(13) 0.0133(2) Uani 1 1 d . . .
C15 C 0.32731(15) 0.67878(8) 0.83066(13) 0.0135(2) Uani 1 1 d . . .
C16 C 0.43358(16) 0.68919(9) 0.94136(14) 0.0168(2) Uani 1 1 d . . .
H16 H 0.4704 0.7435 0.9648 0.020 Uiso 1 1 calc R . .
C17 C 0.48620(17) 0.62095(10) 1.01770(15) 0.0201(3) Uani 1 1 d . . .
H17 H 0.5573 0.6282 1.0940 0.024 Uiso 1 1 calc R . .
C18 C 0.43324(17) 0.54230(9) 0.98065(15) 0.0191(3) Uani 1 1 d . . .
C19 C 0.33167(17) 0.52947(9) 0.86813(15) 0.0200(3) Uani 1 1 d . . .
H19 H 0.2991 0.4749 0.8423 0.024 Uiso 1 1 calc R . .
C20 C 0.27905(17) 0.59882(8) 0.79435(14) 0.0168(3) Uani 1 1 d . . .
H20 H 0.2087 0.5913 0.7176 0.020 Uiso 1 1 calc R . .
C21 C 0.11176(16) 0.79046(9) 0.82164(14) 0.0167(3) Uani 1 1 d . . .
C22 C -0.1147(2) 0.76555(14) 0.9524(2) 0.0363(4) Uani 1 1 d . . .
H22A H -0.1026 0.8209 0.9942 0.054 Uiso 1 1 calc R . .
H22B H -0.1547 0.7264 1.0211 0.054 Uiso 1 1 calc R . .
H22C H -0.1901 0.7687 0.8743 0.054 Uiso 1 1 calc R . .
C23 C 0.30122(16) 0.64339(8) 0.43354(14) 0.0149(2) Uani 1 1 d . . .
O6A O 0.1451(4) 0.6379(4) 0.4262(5) 0.0179(3) Uani 0.50 1 d PD A 1
C24A C 0.0724(4) 0.5653(3) 0.3512(4) 0.0129(8) Uani 0.50 1 d PDU A 1
C25A C 0.0971(6) 0.5689(6) 0.1973(6) 0.0242(14) Uani 0.50 1 d P A 1
H25A H 0.0891 0.6268 0.1658 0.036 Uiso 0.50 1 calc PR A 1
H25B H 0.0155 0.5352 0.1500 0.036 Uiso 0.50 1 calc PR A 1
H25C H 0.2027 0.5469 0.1762 0.036 Uiso 0.50 1 calc PR A 1
C26A C 0.1476(6) 0.4842(3) 0.3944(6) 0.0354(11) Uani 0.50 1 d PD A 1
H26A H 0.2591 0.4835 0.3666 0.053 Uiso 0.50 1 calc PR A 1
H26B H 0.0905 0.4379 0.3501 0.053 Uiso 0.50 1 calc PR A 1
H26C H 0.1423 0.4784 0.4949 0.053 Uiso 0.50 1 calc PR A 1
C27A C -0.0987(4) 0.5724(3) 0.3912(5) 0.0361(13) Uani 0.50 1 d PD A 1
H27A H -0.1074 0.6107 0.4696 0.054 Uiso 0.50 1 calc PR A 1
H27B H -0.1388 0.5174 0.4172 0.054 Uiso 0.50 1 calc PR A 1
H27C H -0.1616 0.5940 0.3129 0.054 Uiso 0.50 1 calc PR A 1
O6B O 0.1401(4) 0.6419(4) 0.4213(5) 0.0179(3) Uani 0.50 1 d PRD A 2
C24B C 0.0562(4) 0.5777(3) 0.3445(5) 0.0206(11) Uani 0.50 1 d PRDU A 2
C25B C 0.1009(4) 0.5834(4) 0.1977(4) 0.032(2) Uani 0.50 1 d PRD A 2
H25D H 0.0584 0.6351 0.1579 0.048 Uiso 0.50 1 calc PR A 2
H25E H 0.0569 0.5356 0.1470 0.048 Uiso 0.50 1 calc PR A 2
H25F H 0.2171 0.5832 0.1911 0.048 Uiso 0.50 1 calc PR A 2
C26B C 0.0862(5) 0.4964(3) 0.4292(5) 0.0287(9) Uani 0.50 1 d PD A 2
H26D H 0.2001 0.4835 0.4308 0.043 Uiso 0.50 1 calc PR A 2
H26E H 0.0273 0.4501 0.3862 0.043 Uiso 0.50 1 calc PR A 2
H26F H 0.0499 0.5044 0.5237 0.043 Uiso 0.50 1 calc PR A 2
C27B C -0.1177(4) 0.5983(3) 0.3597(5) 0.0215(8) Uani 0.50 1 d PD A 2
H27D H -0.1394 0.6101 0.4567 0.032 Uiso 0.50 1 calc PR A 2
H27E H -0.1824 0.5508 0.3286 0.032 Uiso 0.50 1 calc PR A 2
H27F H -0.1442 0.6474 0.3036 0.032 Uiso 0.50 1 calc PR A 2

loop_
_atom_site_aniso_label
_atom_site_aniso_U_11
_atom_site_aniso_U_22
_atom_site_aniso_U_33
_atom_site_aniso_U_23
_atom_site_aniso_U_13
_atom_site_aniso_U_12
Br1 0.01888(6) 0.03392(8) 0.03170(8) 0.01709(7) -0.00501(5) 0.00524(6)
Br2 0.04277(9) 0.02514(7) 0.01965(7) 0.01046(6) 0.00738(6) 0.01804(7)
N1 0.0134(5) 0.0116(5) 0.0135(5) -0.0019(4) 0.0001(4) 0.0003(4)
O1 0.0116(4) 0.0247(5) 0.0200(5) 0.0057(4) -0.0014(4) 0.0003(4)
O2 0.0145(5) 0.0249(5) 0.0233(6) 0.0042(4) -0.0046(4) 0.0023(4)
O3 0.0183(5) 0.0340(6) 0.0258(6) 0.0078(5) 0.0077(4) 0.0090(4)
O4 0.0287(6) 0.0236(5) 0.0328(6) 0.0008(5) 0.0028(5) 0.0125(4)
O5 0.0233(5) 0.0213(5) 0.0222(5) -0.0092(4) -0.0026(4) 0.0059(4)
C1 0.0146(6) 0.0134(5) 0.0134(6) 0.0009(4) -0.0039(5) -0.0003(4)
C2 0.0143(6) 0.0119(5) 0.0141(6) 0.0011(4) -0.0021(5) 0.0016(4)
C3 0.0126(6) 0.0136(6) 0.0149(6) 0.0010(4) -0.0023(5) -0.0001(4)
C4 0.0096(5) 0.0145(6) 0.0137(6) 0.0021(5) -0.0002(4) -0.0015(4)
C5 0.0154(6) 0.0139(6) 0.0191(6) 0.0020(5) -0.0017(5) -0.0024(5)
C6 0.0175(6) 0.0143(6) 0.0236(7) 0.0038(5) 0.0021(5) 0.0013(5)
C7 0.0124(5) 0.0229(6) 0.0195(6) 0.0096(6) -0.0004(4) 0.0020(5)
C8 0.0148(6) 0.0234(7) 0.0140(6) 0.0023(5) -0.0007(5) -0.0022(5)
C9 0.0134(6) 0.0156(5) 0.0143(6) 0.0009(5) 0.0022(5) -0.0008(4)
C10 0.0157(6) 0.0136(6) 0.0187(6) -0.0011(5) -0.0010(5) -0.0007(5)
C11 0.0126(6) 0.0326(8) 0.0277(8) 0.0059(6) 0.0019(5) -0.0010(6)
C12 0.0147(6) 0.0116(5) 0.0112(6) -0.0002(4) -0.0018(4) 0.0010(4)
C13 0.0163(6) 0.0120(5) 0.0111(6) 0.0001(4) -0.0030(5) 0.0001(4)
C14 0.0146(6) 0.0139(5) 0.0113(6) 0.0003(4) -0.0018(4) 0.0021(4)
C15 0.0127(5) 0.0168(6) 0.0111(6) 0.0032(5) 0.0018(4) 0.0024(4)
C16 0.0168(6) 0.0186(6) 0.0152(6) 0.0011(5) -0.0006(5) 0.0006(5)
C17 0.0189(6) 0.0278(7) 0.0134(6) 0.0031(5) -0.0024(5) 0.0072(5)
C18 0.0219(7) 0.0199(6) 0.0156(6) 0.0075(5) 0.0056(5) 0.0083(5)
C19 0.0236(6) 0.0163(6) 0.0201(7) 0.0022(5) 0.0052(5) 0.0012(5)
C20 0.0188(6) 0.0178(6) 0.0139(6) 0.0013(5) -0.0003(5) 0.0001(5)
C21 0.0164(6) 0.0218(6) 0.0119(6) -0.0029(5) -0.0034(5) 0.0037(5)
C22 0.0207(8) 0.0574(12) 0.0310(9) 0.0065(8) 0.0074(7) 0.0145(8)
C23 0.0201(6) 0.0114(5) 0.0130(6) 0.0015(4) -0.0023(5) 0.0001(5)
O6A 0.0173(5) 0.0173(6) 0.0193(6) -0.0066(4) 0.0023(4) -0.0067(4)
C24A 0.0178(13) 0.0057(12) 0.0150(13) -0.0031(10) -0.0040(11) -0.0047(10)
C25A 0.023(3) 0.032(2) 0.017(3) -0.0085(16) 0.003(2) -0.0095(17)
C26A 0.045(3) 0.0114(16) 0.049(3) 0.0006(17) -0.023(2) -0.0040(18)
C27A 0.033(2) 0.037(3) 0.039(3) -0.010(2) 0.007(2) -0.020(2)
O6B 0.0173(5) 0.0173(6) 0.0193(6) -0.0066(4) 0.0023(4) -0.0067(4)
C24B 0.0273(16) 0.0128(16) 0.0215(16) -0.0005(11) -0.0050(12) 0.0005(11)
C25B 0.026(3) 0.050(4) 0.020(3) -0.015(2) -0.008(2) -0.006(2)
C26B 0.037(3) 0.0138(17) 0.035(2) -0.0029(14) -0.0107(17) -0.0044(16)
C27B 0.0156(15) 0.029(2) 0.0200(19) -0.0038(16) 0.0033(13) -0.0154(14)

loop_
_atom_type_symbol
_atom_type_description
_atom_type_scat_dispersion_real
_atom_type_scat_dispersion_imag
_atom_type_scat_source
C C 0.0033 0.0016 'International Tables Vol C Tables 4.2.6.8 and 6.1.1.4'
H H 0.0000 0.0000 'International Tables Vol C Tables 4.2.6.8 and 6.1.1.4'
Br Br -0.2901 2.4595 'International Tables Vol C Tables 4.2.6.8 and 6.1.1.4'
N N 0.0061 0.0033 'International Tables Vol C Tables 4.2.6.8 and 6.1.1.4'
O O 0.0106 0.0060 'International Tables Vol C Tables 4.2.6.8 and 6.1.1.4'

loop_
_geom_angle_atom_site_label_1
_geom_angle_atom_site_label_2
_geom_angle_atom_site_label_3
_geom_angle
C23 N1 C2 121.06(11)
C23 N1 C12 127.13(11)
C2 N1 C12 111.41(10)
C10 O1 C11 115.32(11)
C21 O3 C22 114.68(13)
C2 C1 C13 106.36(11)
C2 C1 C3 61.23(9)
C13 C1 C3 115.17(11)
N1 C2 C1 107.90(11)
N1 C2 C3 116.18(11)
C1 C2 C3 60.76(9)
C10 C3 C4 119.00(11)
C10 C3 C1 113.45(11)
C4 C3 C1 120.40(11)
C10 C3 C2 110.53(11)
C4 C3 C2 120.82(11)
C1 C3 C2 58.01(8)
C5 C4 C9 119.13(12)
C5 C4 C3 119.72(12)
C9 C4 C3 121.15(12)
C6 C5 C4 120.46(13)
C7 C6 C5 119.29(13)
C6 C7 C8 121.56(13)
C6 C7 Br1 118.86(11)
C8 C7 Br1 119.57(11)
C7 C8 C9 118.82(13)
C8 C9 C4 120.71(13)
O2 C10 O1 123.91(13)
O2 C10 C3 124.46(13)
O1 C10 C3 111.57(11)
N1 C12 C13 107.06(11)
N1 C12 C14 116.12(10)
C13 C12 C14 60.49(8)
C12 C13 C1 107.26(10)
C12 C13 C14 61.27(9)
C1 C13 C14 116.74(11)
C15 C14 C21 117.34(11)
C15 C14 C13 123.65(11)
C21 C14 C13 112.19(11)
C15 C14 C12 121.35(11)
C21 C14 C12 110.42(10)
C13 C14 C12 58.25(8)
C20 C15 C16 119.09(12)
C20 C15 C14 120.34(12)
C16 C15 C14 120.39(12)
C17 C16 C15 120.63(13)
C18 C17 C16 118.82(13)
C17 C18 C19 121.99(13)
C17 C18 Br2 118.92(11)
C19 C18 Br2 119.05(11)
C18 C19 C20 118.12(13)
C15 C20 C19 121.29(13)
O4 C21 O3 124.00(13)
O4 C21 C14 124.04(14)
O3 C21 C14 111.93(12)
O5 C23 O6A 127.0(3)
O5 C23 O6B 127.6(2)
O6A C23 O6B 3.4(5)
O5 C23 N1 122.24(13)
O6A C23 N1 110.8(2)
O6B C23 N1 110.1(2)
C23 O6A C24A 118.4(3)
O6A C24A C27A 101.5(4)
O6A C24A C26A 111.8(3)
C27A C24A C26A 113.2(4)
O6A C24A C25A 112.8(3)
C27A C24A C25A 113.7(4)
C26A C24A C25A 104.1(4)
C23 O6B C24B 122.3(3)
O6B C24B C25B 108.7
O6B C24B C27B 105.0(3)
C25B C24B C27B 110.1(3)
O6B C24B C26B 104.5(2)
C25B C24B C26B 121.1(2)
C27B C24B C26B 106.2(3)

loop_
_geom_bond_atom_site_label_1
_geom_bond_atom_site_label_2
_geom_bond_distance
Br1 C7 1.8949(13)
Br2 C18 1.8914(13)
N1 C23 1.3623(17)
N1 C2 1.4250(17)
N1 C12 1.4333(16)
O1 C10 1.3411(17)
O1 C11 1.4433(17)
O2 C10 1.2032(17)
O3 C21 1.3352(18)
O3 C22 1.4433(18)
O4 C21 1.1975(17)
O5 C23 1.2141(17)
C1 C2 1.4918(18)
C1 C13 1.4984(19)
C1 C3 1.5348(19)
C2 C3 1.5419(18)
C3 C10 1.4880(18)
C3 C4 1.4900(18)
C4 C5 1.3941(19)
C4 C9 1.3946(18)
C5 C6 1.3835(19)
C6 C7 1.379(2)
C7 C8 1.384(2)
C8 C9 1.3857(19)
C12 C13 1.4926(18)
C12 C14 1.5391(18)
C13 C14 1.5275(18)
C14 C15 1.4876(17)
C14 C21 1.4953(18)
C15 C20 1.3883(19)
C15 C16 1.3941(19)
C16 C17 1.3890(19)
C17 C18 1.383(2)
C18 C19 1.389(2)
C19 C20 1.3902(19)
C23 O6A 1.316(4)
C23 O6B 1.358(4)
O6A C24A 1.498(5)
C24A C27A 1.501(5)
C24A C26A 1.502(5)
C24A C25A 1.512(6)
O6B C24B 1.447(4)
C24B C25B 1.481(3)
C24B C27B 1.508(5)
C24B C26B 1.559(5)
